data_4300841
loop_
_publ_author_name
'A. K. Ghosh'
'D. Ghoshal'
'E. Zangrando'
'J. Ribas'
'N. Ray Chaudhuri'

_publ_contact_author_name 'Nirmalendu Ray Chaudhuri'
_publ_section_title
;
Rare Azido-Bridged Manganese(II) Systems: Syntheses, Crystal Structures,
and Magnetic Properties
;
_journal_name_full 'Inorganic Chemistry'
_journal_page_first 1786
_journal_page_last 1793
_journal_paper_doi 10.1021/ic048466w
_journal_volume 44
_journal_year 2005
_chemical_formula_moiety 'C10 H12 Cl Mn N5 O5, H2 O'
_chemical_formula_sum 'C10 H14 Cl Mn N5 O5'
_chemical_formula_weight 374.65
_chemical_name_systematic
;
catena-(4,4'-bipyridine-N,N'oxide)-chloro-azido-bisaquo-manganese(II) hydrated
;
_space_group_IT_number 2
_symmetry_cell_setting triclinic
_symmetry_space_group_name_Hall '-P 1'
_symmetry_space_group_name_H-M 'P -1'
_atom_sites_solution_hydrogens geom
_atom_sites_solution_primary direct
_atom_sites_solution_secondary difmap
_audit_creation_method SHELXL-97
_cell_angle_alpha 106.86(2)
_cell_angle_beta 113.33(2)
_cell_angle_gamma 96.39(3)
_cell_formula_units_Z 2
_cell_length_a 7.060(3)
_cell_length_b 10.345(3)
_cell_length_c 11.697(4)
_cell_measurement_temperature 293(2)
_cell_volume 725.4(5)
_computing_cell_refinement 'Denzo-Scalepack (Macromol. Crystall., 1997)'
_computing_data_collection 'Nonius Supergui'
_computing_data_reduction 'Denzo-Scalepack (Macromol. Crystall., 1997)'
_computing_molecular_graphics 'Ortep3/windows (Farrugia,1997)'
_computing_publication_material 'Wingx 1.64.05 (Farrugia, 1999)'
_computing_structure_refinement 'SHELX97 (Sheldrick, 1998)'
_computing_structure_solution 'SHELX97 (Sheldrick, 1998)'
_diffrn_ambient_temperature 293(2)
_diffrn_measured_fraction_theta_full 0.808
_diffrn_measured_fraction_theta_max 0.808
_diffrn_measurement_device_type 'Nonius Kappa-CCD'
_diffrn_radiation_monochromator graphite
_diffrn_radiation_source 'rotating anode'
_diffrn_radiation_type CuK\a
_diffrn_radiation_wavelength 1.54178
_diffrn_reflns_av_R_equivalents 0.0544
_diffrn_reflns_av_sigmaI/netI 0.0347
_diffrn_reflns_limit_h_max 8
_diffrn_reflns_limit_h_min -7
_diffrn_reflns_limit_k_max 12
_diffrn_reflns_limit_k_min -11
_diffrn_reflns_limit_l_max 13
_diffrn_reflns_limit_l_min -13
_diffrn_reflns_number 6538
_diffrn_reflns_theta_full 64.82
_diffrn_reflns_theta_max 64.82
_diffrn_reflns_theta_min 16.81
_exptl_absorpt_coefficient_mu 9.411
_exptl_absorpt_correction_T_max 0.2414
_exptl_absorpt_correction_T_min 0.1488
_exptl_absorpt_correction_type refdelf
_exptl_absorpt_process_details
;

Parkin S,Moezzi B & Hope H, (1995) J. Appl. Cryst. 28, 53-56

Cubic fit to sin(theta)/lambda - 24 parameters

;
_exptl_crystal_colour orange
_exptl_crystal_density_diffrn 1.715
_exptl_crystal_density_method 'not measured'
_exptl_crystal_description parallelopiped
_exptl_crystal_F_000 382
_exptl_crystal_size_max 0.55
_exptl_crystal_size_mid 0.20
_exptl_crystal_size_min 0.15
_refine_diff_density_max 0.584
_refine_diff_density_min -0.471
_refine_diff_density_rms 0.098
_refine_ls_extinction_method none
_refine_ls_goodness_of_fit_ref 1.109
_refine_ls_hydrogen_treatment mixed
_refine_ls_matrix_type full
_refine_ls_number_parameters 220
_refine_ls_number_reflns 1983
_refine_ls_number_restraints 9
_refine_ls_restrained_S_all 1.106
_refine_ls_R_factor_all 0.0642
_refine_ls_R_factor_gt 0.0617
_refine_ls_shift/su_max 0.000
_refine_ls_shift/su_mean 0.000
_refine_ls_structure_factor_coef Fsqd
_refine_ls_weighting_details 'calc w=1/[\s^2^(Fo^2^)+(0.1527P)^2^+0.0896P] where P=(Fo^2^+2Fc^2^)/3'
_refine_ls_weighting_scheme calc
_refine_ls_wR_factor_gt 0.1765
_refine_ls_wR_factor_ref 0.1874
_reflns_number_gt 1866
_reflns_number_total 1986
_reflns_threshold_expression >2sigma(I)
_cod_data_source_file ic048466wsi20041215_040536_1.cif
_cod_data_source_block ind340
_cod_database_code 4300841

loop_
_symmetry_equiv_pos_as_xyz
'x, y, z'
'-x, -y, -z'

loop_
_atom_site_label
_atom_site_type_symbol
_atom_site_fract_x
_atom_site_fract_y
_atom_site_fract_z
_atom_site_U_iso_or_equiv
_atom_site_adp_type
_atom_site_occupancy
_atom_site_symmetry_multiplicity
_atom_site_calc_flag
_atom_site_refinement_flags
_atom_site_disorder_assembly
_atom_site_disorder_group
Mn Mn 0.10852(9) 0.72290(5) 0.90262(5) 0.0389(4) Uani 1 1 d . . .
Cl1 Cl 0.2643(2) 0.71072(12) 1.13016(10) 0.0563(5) Uani 1 1 d . . .
O1W O -0.1882(6) 0.5746(4) 0.8428(4) 0.0656(11) Uani 1 1 d D . .
H12 H -0.307(7) 0.574(7) 0.785(7) 0.098 Uiso 1 1 d D . .
H11 H -0.188(12) 0.489(3) 0.831(8) 0.098 Uiso 1 1 d D . .
O2W O 0.2351(7) 0.5583(4) 0.8248(4) 0.0624(9) Uani 1 1 d D . .
H20 H 0.258(11) 0.496(6) 0.858(7) 0.094 Uiso 1 1 d D . .
H21 H 0.315(10) 0.561(8) 0.787(7) 0.094 Uiso 1 1 d D . .
N10 N -0.0654(7) 0.8790(4) 0.9504(4) 0.0560(10) Uani 1 1 d . . .
N11 N 0.0000 1.0000 1.0000 0.0436(11) Uani 1 2 d S . .
N20 N 0.3966(8) 0.8918(5) 0.9714(5) 0.0693(12) Uani 1 1 d . . .
N21 N 0.5000 1.0000 1.0000 0.0456(12) Uani 1 2 d S . .
O1 O -0.0243(6) 0.7146(3) 0.6912(3) 0.0494(8) Uani 1 1 d . . .
O2 O -0.4183(5) 1.4357(3) 0.3392(3) 0.0478(8) Uani 1 1 d . . .
N1 N -0.0846(5) 0.8124(3) 0.6455(3) 0.0390(8) Uani 1 1 d . . .
N2 N -0.3736(5) 1.3350(3) 0.3871(3) 0.0398(8) Uani 1 1 d . . .
C1 C -0.2335(7) 0.7749(4) 0.5169(4) 0.0423(9) Uani 1 1 d . . .
H1 H -0.2953 0.6807 0.4642 0.051 Uiso 1 1 calc R . .
C2 C -0.2945(7) 0.8736(4) 0.4634(4) 0.0414(9) Uani 1 1 d . . .
H2 H -0.3953 0.8453 0.3744 0.050 Uiso 1 1 calc R . .
C3 C -0.2073(6) 1.0168(4) 0.5405(4) 0.0366(8) Uani 1 1 d . . .
C4 C -0.0545(7) 1.0512(4) 0.6721(4) 0.0411(9) Uani 1 1 d . . .
H4 H 0.0073 1.1447 0.7274 0.049 Uiso 1 1 calc R . .
C5 C 0.0064(7) 0.9490(4) 0.7213(4) 0.0438(9) Uani 1 1 d . . .
H5 H 0.1124 0.9747 0.8085 0.053 Uiso 1 1 calc R . .
C6 C -0.4630(7) 1.2001(4) 0.3073(4) 0.0435(10) Uani 1 1 d . . .
H6 H -0.5611 1.1774 0.2186 0.052 Uiso 1 1 calc R . .
C7 C -0.4129(7) 1.0953(4) 0.3536(4) 0.0414(9) Uani 1 1 d . . .
H7 H -0.4765 1.0026 0.2960 0.050 Uiso 1 1 calc R . .
C8 C -0.2674(6) 1.1260(4) 0.4862(4) 0.0362(8) Uani 1 1 d . . .
C9 C -0.1810(8) 1.2675(4) 0.5664(4) 0.0450(9) Uani 1 1 d . . .
H9 H -0.0856 1.2929 0.6561 0.054 Uiso 1 1 calc R . .
C10 C -0.2327(7) 1.3699(4) 0.5167(4) 0.0438(9) Uani 1 1 d . . .
H10 H -0.1709 1.4635 0.5720 0.053 Uiso 1 1 calc R . .
O3W O 0.2875(6) 0.3361(4) 0.9064(4) 0.0647(10) Uani 1 1 d D . .
H30 H 0.409(7) 0.321(9) 0.924(7) 0.097 Uiso 1 1 d D . .
H31 H 0.256(11) 0.328(9) 0.967(6) 0.097 Uiso 1 1 d D . .

loop_
_atom_site_aniso_label
_atom_site_aniso_U_11
_atom_site_aniso_U_22
_atom_site_aniso_U_33
_atom_site_aniso_U_23
_atom_site_aniso_U_13
_atom_site_aniso_U_12
Mn 0.0406(6) 0.0274(5) 0.0374(5) 0.0104(3) 0.0094(4) 0.0032(3)
Cl1 0.0670(9) 0.0432(7) 0.0420(7) 0.0161(5) 0.0106(6) 0.0046(5)
O1W 0.046(2) 0.0504(19) 0.080(2) 0.0386(18) 0.0020(18) -0.0031(15)
O2W 0.088(2) 0.055(2) 0.073(2) 0.0379(17) 0.0477(19) 0.0361(18)
N10 0.055(2) 0.041(3) 0.057(2) 0.0079(18) 0.018(2) 0.0096(17)
N11 0.048(3) 0.039(3) 0.037(2) 0.011(2) 0.014(2) 0.014(2)
N20 0.062(3) 0.052(3) 0.082(3) 0.027(2) 0.024(3) -0.003(2)
N21 0.034(3) 0.041(3) 0.044(3) 0.014(2) 0.004(2) -0.003(2)
O1 0.070(2) 0.0334(15) 0.0383(14) 0.0168(12) 0.0159(14) 0.0123(14)
O2 0.0554(19) 0.0363(14) 0.0445(15) 0.0204(12) 0.0122(14) 0.0095(13)
N1 0.046(2) 0.0314(17) 0.0328(16) 0.0088(13) 0.0142(14) 0.0068(13)
N2 0.0424(19) 0.0341(17) 0.0364(16) 0.0144(13) 0.0111(15) 0.0073(14)
C1 0.049(2) 0.0305(19) 0.0360(19) 0.0072(15) 0.0133(19) 0.0031(16)
C2 0.038(2) 0.0319(19) 0.0344(18) 0.0057(15) 0.0038(17) 0.0016(15)
C3 0.037(2) 0.0306(18) 0.0341(18) 0.0074(14) 0.0124(17) 0.0043(15)
C4 0.047(2) 0.0285(18) 0.0335(18) 0.0086(15) 0.0090(18) -0.0012(16)
C5 0.047(2) 0.033(2) 0.0343(18) 0.0095(15) 0.0060(17) 0.0011(16)
C6 0.043(2) 0.038(2) 0.0338(19) 0.0086(16) 0.0062(18) 0.0061(17)
C7 0.044(2) 0.0342(19) 0.0367(19) 0.0107(16) 0.0118(18) 0.0051(16)
C8 0.036(2) 0.0338(19) 0.0329(18) 0.0104(15) 0.0121(17) 0.0037(15)
C9 0.048(2) 0.035(2) 0.0334(18) 0.0083(15) 0.0051(19) 0.0011(16)
C10 0.045(2) 0.0291(18) 0.0347(19) 0.0057(15) 0.0039(19) -0.0015(16)
O3W 0.064(2) 0.053(2) 0.062(2) 0.0207(16) 0.0168(19) 0.0056(16)

loop_
_atom_type_symbol
_atom_type_description
_atom_type_scat_dispersion_real
_atom_type_scat_dispersion_imag
_atom_type_scat_source
C C 0.0181 0.0091 'International Tables Vol C Tables 4.2.6.8 and 6.1.1.4'
H H 0.0000 0.0000 'International Tables Vol C Tables 4.2.6.8 and 6.1.1.4'
Mn Mn -0.5299 2.8052 'International Tables Vol C Tables 4.2.6.8 and 6.1.1.4'
N N 0.0311 0.0180 'International Tables Vol C Tables 4.2.6.8 and 6.1.1.4'
O O 0.0492 0.0322 'International Tables Vol C Tables 4.2.6.8 and 6.1.1.4'
Cl Cl 0.3639 0.7018 'International Tables Vol C Tables 4.2.6.8 and 6.1.1.4'

loop_
_geom_angle_atom_site_label_1
_geom_angle_atom_site_label_2
_geom_angle_atom_site_label_3
_geom_angle
_geom_angle_site_symmetry_1
_geom_angle_site_symmetry_3
_geom_angle_publ_flag
O2W Mn O1W 91.53(17) . . ?
O2W Mn N10 170.83(15) . . ?
O1W Mn N10 83.19(17) . . ?
O2W Mn N20 94.47(19) . . ?
O1W Mn N20 174.00(18) . . ?
N10 Mn N20 90.84(19) . . ?
O2W Mn O1 81.85(13) . . ?
O1W Mn O1 87.45(14) . . ?
N10 Mn O1 90.40(14) . . ?
N20 Mn O1 93.22(16) . . ?
O2W Mn Cl1 92.87(11) . . ?
O1W Mn Cl1 91.52(11) . . ?
N10 Mn Cl1 94.76(12) . . ?
N20 Mn Cl1 88.36(14) . . ?
O1 Mn Cl1 174.59(8) . . ?
N11 N10 Mn 127.6(3) . . ?
N10 N11 N10 180.000(3) . 2_577 ?
N21 N20 Mn 159.8(4) . . ?
N20 N21 N20 180.000(2) . 2_677 ?
N1 O1 Mn 128.6(2) . . ?
O1 N1 C5 121.4(3) . . ?
O1 N1 C1 119.1(3) . . ?
C5 N1 C1 119.4(3) . . ?
O2 N2 C6 120.6(3) . . ?
O2 N2 C10 119.3(3) . . ?
C6 N2 C10 120.1(3) . . ?
N1 C1 C2 121.1(4) . . ?
C1 C2 C3 121.1(4) . . ?
C4 C3 C2 116.2(4) . . ?
C4 C3 C8 121.1(3) . . ?
C2 C3 C8 122.6(3) . . ?
C5 C4 C3 121.0(3) . . ?
N1 C5 C4 121.2(4) . . ?
N2 C6 C7 121.4(4) . . ?
C6 C7 C8 120.6(4) . . ?
C7 C8 C9 116.2(4) . . ?
C7 C8 C3 122.6(3) . . ?
C9 C8 C3 121.2(3) . . ?
C10 C9 C8 121.8(4) . . ?
N2 C10 C9 119.9(3) . . ?

loop_
_geom_bond_atom_site_label_1
_geom_bond_atom_site_label_2
_geom_bond_distance
_geom_bond_site_symmetry_2
_geom_bond_publ_flag
Mn O2W 2.147(3) . ?
Mn O1W 2.175(4) . ?
Mn N10 2.211(4) . ?
Mn N20 2.222(5) . ?
Mn O1 2.242(3) . ?
Mn Cl1 2.4932(15) . ?
N10 N11 1.164(4) . ?
N11 N10 1.164(4) 2_577 ?
N20 N21 1.142(5) . ?
N21 N20 1.142(5) 2_677 ?
O1 N1 1.311(5) . ?
O2 N2 1.330(4) . ?
N1 C5 1.348(5) . ?
N1 C1 1.355(5) . ?
N2 C6 1.342(5) . ?
N2 C10 1.352(5) . ?
C1 C2 1.369(6) . ?
C2 C3 1.403(6) . ?
C3 C4 1.393(5) . ?
C3 C8 1.473(5) . ?
C4 C5 1.375(6) . ?
C6 C7 1.367(6) . ?
C7 C8 1.393(5) . ?
C8 C9 1.396(6) . ?
C9 C10 1.367(6) . ?

loop_
_geom_torsion_atom_site_label_1
_geom_torsion_atom_site_label_2
_geom_torsion_atom_site_label_3
_geom_torsion_atom_site_label_4
_geom_torsion
_geom_torsion_site_symmetry_1
_geom_torsion_site_symmetry_2
_geom_torsion_site_symmetry_3
_geom_torsion_site_symmetry_4
_geom_torsion_publ_flag
O2W Mn N10 N11 -129.1(8) . . . . ?
O1W Mn N10 N11 175.7(4) . . . . ?
N20 Mn N10 N11 -3.7(4) . . . . ?
O1 Mn N10 N11 -96.9(4) . . . . ?
Cl1 Mn N10 N11 84.7(4) . . . . ?
Mn N10 N11 N10 47(100) . . . 2_577 ?
O2W Mn N20 N21 152.2(12) . . . . ?
O1W Mn N20 N21 -26(2) . . . . ?
N10 Mn N20 N21 -20.3(12) . . . . ?
O1 Mn N20 N21 70.1(12) . . . . ?
Cl1 Mn N20 N21 -115.1(12) . . . . ?
Mn N20 N21 N20 162(74) . . . 2_677 ?
O2W Mn O1 N1 -157.1(4) . . . . ?
O1W Mn O1 N1 110.9(4) . . . . ?
N10 Mn O1 N1 27.8(4) . . . . ?
N20 Mn O1 N1 -63.1(4) . . . . ?
Cl1 Mn O1 N1 -169.9(7) . . . . ?
Mn O1 N1 C5 29.7(5) . . . . ?
Mn O1 N1 C1 -153.9(3) . . . . ?
O1 N1 C1 C2 -177.2(4) . . . . ?
C5 N1 C1 C2 -0.7(6) . . . . ?
N1 C1 C2 C3 -1.1(6) . . . . ?
C1 C2 C3 C4 1.2(6) . . . . ?
C1 C2 C3 C8 179.4(4) . . . . ?
C2 C3 C4 C5 0.4(6) . . . . ?
C8 C3 C4 C5 -177.8(4) . . . . ?
O1 N1 C5 C4 178.8(4) . . . . ?
C1 N1 C5 C4 2.3(6) . . . . ?
C3 C4 C5 N1 -2.2(6) . . . . ?
O2 N2 C6 C7 177.6(4) . . . . ?
C10 N2 C6 C7 -0.8(6) . . . . ?
N2 C6 C7 C8 0.4(6) . . . . ?
C6 C7 C8 C9 0.7(6) . . . . ?
C6 C7 C8 C3 -179.6(4) . . . . ?
C4 C3 C8 C7 177.2(4) . . . . ?
C2 C3 C8 C7 -1.0(6) . . . . ?
C4 C3 C8 C9 -3.2(6) . . . . ?
C2 C3 C8 C9 178.7(4) . . . . ?
C7 C8 C9 C10 -1.5(6) . . . . ?
C3 C8 C9 C10 178.9(4) . . . . ?
O2 N2 C10 C9 -178.3(4) . . . . ?
C6 N2 C10 C9 0.1(6) . . . . ?
C8 C9 C10 N2 1.1(7) . . . . ?
